data_1557295
loop_
_publ_author_name
'Schnell, Simon D.'
'Hoff, Lukas V.'
'Panchagnula, Advaita'
'Wurzenberger, Maximilian H. H.'
'Klap\"otke, Thomas M.'
'Sieber, Simon'
'Linden, Anthony'
'Gademann, Karl'

_publ_section_title
;
 3-Bromotetrazine: labelling of macromolecules via monosubstituted
 bifunctional s-tetrazines
;
_journal_issue 11
_journal_name_full 'Chemical Science'
_journal_page_first 3042
_journal_page_last 3047
_journal_paper_doi 10.1039/C9SC06169J
_journal_volume 11
_journal_year 2020
_chemical_absolute_configuration syn
_chemical_formula_moiety 'C17 H21 N5 O5'
_chemical_formula_sum 'C17 H21 N5 O5'
_chemical_formula_weight 375.39
_chemical_melting_point 393
_chemical_name_systematic Boc-Tyr(Tet)-OMe
_space_group_crystal_system monoclinic
_space_group_IT_number 5
_space_group_name_Hall 'C 2y'
_space_group_name_H-M_alt 'C 1 2 1'
_atom_sites_solution_hydrogens mixed
_atom_sites_solution_primary dual
_atom_sites_solution_secondary difmap
_audit_creation_method SHELXL-2018/3
_audit_update_record
;
2019-10-11 deposited with the CCDC.	2020-02-10 downloaded from the CCDC.
;
_cell_angle_alpha 90
_cell_angle_beta 94.704(5)
_cell_angle_gamma 90
_cell_formula_units_Z 4
_cell_length_a 32.663(2)
_cell_length_b 5.1610(2)
_cell_length_c 11.0162(6)
_cell_measurement_reflns_used 3168
_cell_measurement_temperature 160(2)
_cell_measurement_theta_max 71.0480
_cell_measurement_theta_min 4.0210
_cell_volume 1850.79(17)
_computing_cell_refinement 'CrysAlisPro, Version 1.171.40.39a (Rigaku Oxford Diffraction, 2019)'
_computing_data_collection 'CrysAlisPro, Version 1.171.40.39a (Rigaku Oxford Diffraction, 2019)'
_computing_data_reduction 'CrysAlisPro, Version 1.171.40.39a (Rigaku Oxford Diffraction, 2019)'
_computing_molecular_graphics 'ORTEPII (Johnson, 1976)'
_computing_publication_material 'SHELXL-2018 and PLATON (Spek, 2015)'
_computing_structure_refinement 'SHELXL-2018 (Sheldrick, 2015b)'
_computing_structure_solution 'SHELXT-2018 (Sheldrick, 2015a)'
_diffrn_ambient_environment N~2~
_diffrn_ambient_temperature 160(2)
_diffrn_detector 'CCD area detector'
_diffrn_detector_area_resol_mean 10.3801
_diffrn_detector_type 'Atlas CCD area detector on \k goniostat'
_diffrn_measured_fraction_theta_full 0.995
_diffrn_measured_fraction_theta_max 0.988
_diffrn_measurement_device 'four-circle \k-geometry diffractometer'
_diffrn_measurement_device_type 'Oxford Diffraction SuperNova, dual radiation diffractometer'
_diffrn_measurement_method '\w scans'
_diffrn_radiation_monochromator mirror
_diffrn_radiation_probe x-ray
_diffrn_radiation_type 'Cu K\a'
_diffrn_radiation_wavelength 1.54184
_diffrn_reflns_av_R_equivalents 0.0635
_diffrn_reflns_av_unetI/netI 0.0452
_diffrn_reflns_Laue_measured_fraction_full 0.995
_diffrn_reflns_Laue_measured_fraction_max 0.988
_diffrn_reflns_limit_h_max 40
_diffrn_reflns_limit_h_min -40
_diffrn_reflns_limit_k_max 6
_diffrn_reflns_limit_k_min -6
_diffrn_reflns_limit_l_max 13
_diffrn_reflns_limit_l_min -11
_diffrn_reflns_number 13382
_diffrn_reflns_point_group_measured_fraction_full 0.984
_diffrn_reflns_point_group_measured_fraction_max 0.967
_diffrn_reflns_theta_full 67.684
_diffrn_reflns_theta_max 73.150
_diffrn_reflns_theta_min 2.715
_diffrn_source 'micro-focus sealed X-ray tube'
_diffrn_source_type 'SuperNova (Cu) X-ray source'
_exptl_absorpt_coefficient_mu 0.849
_exptl_absorpt_correction_T_max 1.00000
_exptl_absorpt_correction_T_min 0.56496
_exptl_absorpt_correction_type multi-scan
_exptl_absorpt_process_details
;
Empirical absorption correction using spherical harmonics,
implemented in the SCALE3 ABSPACK scaling algorithm.
CrysAlisPro, Version 1.171.40.39a (Rigaku Oxford Diffraction, 2019)
;
_exptl_crystal_colour pink
_exptl_crystal_density_diffrn 1.347
_exptl_crystal_description needle
_exptl_crystal_F_000 792
_exptl_crystal_recrystallization_method 'Re-crystallisation from solvent: diethyl ether'
_exptl_crystal_size_max 0.28
_exptl_crystal_size_mid 0.04
_exptl_crystal_size_min 0.03
_refine_diff_density_max 0.288
_refine_diff_density_min -0.175
_refine_diff_density_rms 0.041
_refine_ls_abs_structure_details
;
 Flack x determined using 1051 quotients [(I+)-(I-)]/[(I+)+(I-)]
 (Parsons, Flack and Wagner, Acta Cryst. B69 (2013) 249-259).
;
_refine_ls_abs_structure_Flack 0.0(3)
_refine_ls_extinction_method none
_refine_ls_goodness_of_fit_ref 1.039
_refine_ls_hydrogen_treatment mixed
_refine_ls_matrix_type full
_refine_ls_number_parameters 252
_refine_ls_number_reflns 3606
_refine_ls_number_restraints 2
_refine_ls_restrained_S_all 1.039
_refine_ls_R_factor_all 0.0664
_refine_ls_R_factor_gt 0.0541
_refine_ls_shift/su_max 0.000
_refine_ls_shift/su_mean 0.000
_refine_ls_structure_factor_coef Fsqd
_refine_ls_weighting_details 'w=1/[\s^2^(Fo^2^)+(0.0850P)^2^+0.5336P] where P=(Fo^2^+2Fc^2^)/3'
_refine_ls_weighting_scheme calc
_refine_ls_wR_factor_gt 0.1433
_refine_ls_wR_factor_ref 0.1556
_reflns_Friedel_coverage 0.754
_reflns_Friedel_fraction_full 0.971
_reflns_Friedel_fraction_max 0.942
_reflns_number_gt 2965
_reflns_number_total 3606
_reflns_threshold_expression 'I > 2\s(I)'
_cod_data_source_file c9sc06169j2.cif
_cod_data_source_block 23
_cod_depositor_comments
;
The following automatic conversions were performed:

data item '_atom_sites_solution_hydrogens' value 'geom & difmap' was
changed to 'mixed'.

Automatic conversion script
Id: cif_fix_values 7556 2019-12-06 15:28:31Z antanas 

 Adding full bibliography for 1557290--1557295.cif.

 Adding full bibliography for 1557290--1557295.cif.
;
_cod_original_sg_symbol_H-M 'C 2'
_cod_database_code 1557295
_shelx_shelxl_version_number 2018/3
_shelx_space_group_comment
;
The symmetry employed for this shelxl refinement is uniquely defined
by the following loop, which should always be used as a source of
symmetry information in preference to the above space-group names.
They are only intended as comments.
;
_oxdiff_exptl_absorpt_empirical_full_min 0.663
_oxdiff_exptl_absorpt_empirical_full_max 1.650
_oxdiff_exptl_absorpt_empirical_details
;
Empirical correction (ABSPACK) includes:
- Absorption correction using spherical harmonics
- Frame scaling
;

loop_
_space_group_symop_operation_xyz
'x, y, z'
'-x, y, -z'
'x+1/2, y+1/2, z'
'-x+1/2, y+1/2, -z'

loop_
_atom_site_label
_atom_site_type_symbol
_atom_site_fract_x
_atom_site_fract_y
_atom_site_fract_z
_atom_site_U_iso_or_equiv
_atom_site_adp_type
_atom_site_occupancy
_atom_site_site_symmetry_order
_atom_site_calc_flag
_atom_site_refinement_flags_posn
_atom_site_refinement_flags_adp
O1 O 0.27077(10) 0.6849(6) 0.1812(3) 0.0570(8) Uani 1 1 d . .
O2 O 0.40457(18) 0.5239(12) 0.8811(4) 0.115(2) Uani 1 1 d . .
O3 O 0.42635(16) 0.1852(8) 0.7877(3) 0.0859(13) Uani 1 1 d . .
O4 O 0.41253(9) 0.8705(5) 0.5070(2) 0.0468(6) Uani 1 1 d . .
O5 O 0.43828(11) 0.5503(5) 0.3937(3) 0.0566(8) Uani 1 1 d . .
N1 N 0.22059(12) 0.3809(9) 0.1982(3) 0.0579(9) Uani 1 1 d . .
N2 N 0.18692(14) 0.2700(11) 0.1462(4) 0.0749(14) Uani 1 1 d . .
N3 N 0.18596(13) 0.5668(9) -0.0170(3) 0.0615(10) Uani 1 1 d . .
N4 N 0.21951(12) 0.6780(8) 0.0333(3) 0.0557(9) Uani 1 1 d . .
N5 N 0.41516(11) 0.4514(6) 0.5704(3) 0.0421(7) Uani 1 1 d D .
H5 H 0.4216(17) 0.292(4) 0.553(5) 0.065(16) Uiso 1 1 d D .
C1 C 0.23593(13) 0.5730(8) 0.1368(4) 0.0459(9) Uani 1 1 d . .
C2 C 0.17189(16) 0.3656(12) 0.0404(4) 0.0687(14) Uani 1 1 d . .
H2 H 0.148560 0.280398 0.001690 0.082 Uiso 1 1 calc R U
C3 C 0.28876(13) 0.5958(7) 0.2949(4) 0.0469(9) Uani 1 1 d . .
C4 C 0.31413(14) 0.3832(8) 0.2979(4) 0.0497(9) Uani 1 1 d . .
H4 H 0.319026 0.292976 0.225375 0.060 Uiso 1 1 calc R U
C5 C 0.33242(14) 0.3037(7) 0.4100(4) 0.0467(9) Uani 1 1 d . .
H5A H 0.349944 0.156481 0.414130 0.056 Uiso 1 1 calc R U
C6 C 0.32546(12) 0.4369(7) 0.5171(4) 0.0423(9) Uani 1 1 d . .
C7 C 0.30010(13) 0.6518(8) 0.5088(4) 0.0462(9) Uani 1 1 d . .
H7 H 0.295316 0.745518 0.580478 0.055 Uiso 1 1 calc R U
C8 C 0.28162(13) 0.7326(8) 0.3980(4) 0.0490(9) Uani 1 1 d . .
H8 H 0.264232 0.880413 0.393168 0.059 Uiso 1 1 calc R U
C9 C 0.34631(12) 0.3501(8) 0.6365(3) 0.0450(9) Uani 1 1 d . .
H91 H 0.351111 0.160853 0.633891 0.054 Uiso 1 1 calc R U
H92 H 0.328126 0.385238 0.702247 0.054 Uiso 1 1 calc R U
C10 C 0.38768(13) 0.4903(7) 0.6655(3) 0.0417(9) Uani 1 1 d . .
H10 H 0.381869 0.680114 0.670072 0.050 Uiso 1 1 calc R U
C11 C 0.40683(13) 0.4052(9) 0.7896(4) 0.0507(10) Uani 1 1 d . .
C12 C 0.4448(2) 0.0929(15) 0.9039(5) 0.093(2) Uani 1 1 d . .
H121 H 0.456661 -0.079166 0.893460 0.139 Uiso 1 1 calc R U
H122 H 0.423667 0.082243 0.962115 0.139 Uiso 1 1 calc R U
H123 H 0.466371 0.213170 0.934848 0.139 Uiso 1 1 calc R U
C13 C 0.42098(12) 0.6441(7) 0.4909(4) 0.0415(8) Uani 1 1 d . .
C14 C 0.44743(17) 0.7220(8) 0.2930(4) 0.0584(12) Uani 1 1 d . .
C15 C 0.40908(18) 0.8649(14) 0.2420(5) 0.0750(15) Uani 1 1 d . .
H151 H 0.386449 0.741325 0.227061 0.113 Uiso 1 1 calc R U
H152 H 0.414499 0.949725 0.165320 0.113 Uiso 1 1 calc R U
H153 H 0.401586 0.995785 0.300679 0.113 Uiso 1 1 calc R U
C16 C 0.4630(3) 0.5393(11) 0.2014(6) 0.116(3) Uani 1 1 d . .
H161 H 0.485400 0.434708 0.240469 0.174 Uiso 1 1 calc R U
H162 H 0.473122 0.638587 0.134217 0.174 Uiso 1 1 calc R U
H163 H 0.440626 0.425195 0.169764 0.174 Uiso 1 1 calc R U
C17 C 0.48143(16) 0.9098(12) 0.3384(5) 0.0683(13) Uani 1 1 d . .
H171 H 0.471230 1.025466 0.399703 0.102 Uiso 1 1 calc R U
H172 H 0.489824 1.012686 0.269878 0.102 Uiso 1 1 calc R U
H173 H 0.505052 0.811888 0.374719 0.102 Uiso 1 1 calc R U

loop_
_atom_site_aniso_label
_atom_site_aniso_U_11
_atom_site_aniso_U_22
_atom_site_aniso_U_33
_atom_site_aniso_U_23
_atom_site_aniso_U_13
_atom_site_aniso_U_12
O1 0.0707(19) 0.0514(17) 0.0482(17) 0.0116(13) 0.0001(14) -0.0108(15)
O2 0.143(4) 0.148(5) 0.051(2) -0.034(3) -0.016(2) 0.075(4)
O3 0.145(4) 0.071(2) 0.0404(18) 0.0054(16) 0.000(2) 0.031(3)
O4 0.0663(16) 0.0314(12) 0.0433(14) -0.0006(11) 0.0084(11) 0.0015(13)
O5 0.097(2) 0.0322(13) 0.0441(16) 0.0006(12) 0.0283(15) 0.0015(15)
N1 0.064(2) 0.067(2) 0.0429(19) 0.0109(17) 0.0033(15) -0.012(2)
N2 0.077(3) 0.098(4) 0.048(2) 0.024(2) -0.0043(19) -0.029(3)
N3 0.067(2) 0.072(3) 0.045(2) 0.0146(19) 0.0034(17) 0.007(2)
N4 0.070(2) 0.053(2) 0.0437(19) 0.0119(16) 0.0035(17) 0.0068(18)
N5 0.0584(19) 0.0312(15) 0.0379(17) -0.0010(12) 0.0114(13) 0.0017(13)
C1 0.062(2) 0.044(2) 0.0334(18) 0.0075(16) 0.0097(16) 0.0029(18)
C2 0.069(3) 0.090(4) 0.045(2) 0.018(3) -0.005(2) -0.017(3)
C3 0.059(2) 0.039(2) 0.042(2) 0.0049(16) 0.0034(17) -0.0050(18)
C4 0.068(2) 0.043(2) 0.039(2) -0.0079(17) 0.0087(17) 0.001(2)
C5 0.059(2) 0.0373(19) 0.045(2) -0.0058(16) 0.0088(17) 0.0005(16)
C6 0.051(2) 0.0347(18) 0.042(2) -0.0060(15) 0.0110(15) -0.0070(16)
C7 0.055(2) 0.0411(19) 0.043(2) -0.0103(16) 0.0098(17) -0.0028(18)
C8 0.056(2) 0.0378(19) 0.054(2) -0.0076(18) 0.0103(18) -0.0009(18)
C9 0.059(2) 0.0390(19) 0.0379(19) -0.0014(16) 0.0105(16) -0.0039(18)
C10 0.057(2) 0.0352(17) 0.0336(19) -0.0013(15) 0.0084(16) 0.0028(16)
C11 0.059(2) 0.055(2) 0.039(2) -0.0055(19) 0.0095(16) 0.002(2)
C12 0.123(5) 0.110(5) 0.045(3) 0.020(3) 0.005(3) 0.037(5)
C13 0.052(2) 0.0329(16) 0.040(2) -0.0011(14) 0.0065(15) -0.0017(15)
C14 0.097(4) 0.037(2) 0.045(2) 0.0035(18) 0.024(2) 0.000(2)
C15 0.083(3) 0.090(4) 0.050(3) 0.021(3) -0.001(2) -0.011(3)
C16 0.239(10) 0.049(3) 0.074(4) -0.003(3) 0.091(5) -0.003(4)
C17 0.070(3) 0.066(3) 0.071(3) 0.020(3) 0.018(2) -0.004(3)

loop_
_atom_type_symbol
_atom_type_description
_atom_type_scat_dispersion_real
_atom_type_scat_dispersion_imag
_atom_type_scat_source
C C 0.0181 0.0091 'International Tables Vol C Tables 4.2.6.8 and 6.1.1.4'
H H 0.0000 0.0000 'International Tables Vol C Tables 4.2.6.8 and 6.1.1.4'
N N 0.0311 0.0180 'International Tables Vol C Tables 4.2.6.8 and 6.1.1.4'
O O 0.0492 0.0322 'International Tables Vol C Tables 4.2.6.8 and 6.1.1.4'

loop_
_geom_angle_atom_site_label_1
_geom_angle_atom_site_label_2
_geom_angle_atom_site_label_3
_geom_angle
C1 O1 C3 117.7(3)
C11 O3 C12 116.1(4)
C13 O5 C14 120.7(3)
C1 N1 N2 116.0(4)
C2 N2 N1 117.0(4)
C2 N3 N4 116.9(4)
N3 N4 C1 116.4(4)
C13 N5 C10 119.8(3)
C13 N5 H5 120(4)
C10 N5 H5 117(4)
N1 C1 O1 119.0(4)
N1 C1 N4 126.8(4)
O1 C1 N4 114.2(4)
N3 C2 N2 126.7(5)
N3 C2 H2 116.6
N2 C2 H2 116.6
C4 C3 C8 122.2(4)
C4 C3 O1 119.2(4)
C8 C3 O1 118.6(4)
C3 C4 C5 118.2(4)
C3 C4 H4 120.9
C5 C4 H4 120.9
C4 C5 C6 121.1(4)
C4 C5 H5A 119.5
C6 C5 H5A 119.5
C7 C6 C5 118.4(4)
C7 C6 C9 121.6(3)
C5 C6 C9 119.9(4)
C8 C7 C6 121.1(4)
C8 C7 H7 119.4
C6 C7 H7 119.4
C3 C8 C7 119.0(4)
C3 C8 H8 120.5
C7 C8 H8 120.5
C6 C9 C10 111.6(3)
C6 C9 H91 109.3
C10 C9 H91 109.3
C6 C9 H92 109.3
C10 C9 H92 109.3
H91 C9 H92 108.0
N5 C10 C11 112.1(3)
N5 C10 C9 111.7(3)
C11 C10 C9 109.8(3)
N5 C10 H10 107.7
C11 C10 H10 107.7
C9 C10 H10 107.7
O2 C11 O3 121.9(5)
O2 C11 C10 124.4(4)
O3 C11 C10 113.7(4)
O3 C12 H121 109.5
O3 C12 H122 109.5
H121 C12 H122 109.5
O3 C12 H123 109.5
H121 C12 H123 109.5
H122 C12 H123 109.5
O4 C13 O5 125.3(4)
O4 C13 N5 124.6(4)
O5 C13 N5 110.1(3)
O5 C14 C16 103.3(4)
O5 C14 C15 111.0(4)
C16 C14 C15 111.8(6)
O5 C14 C17 108.8(4)
C16 C14 C17 110.0(5)
C15 C14 C17 111.6(4)
C14 C15 H151 109.5
C14 C15 H152 109.5
H151 C15 H152 109.5
C14 C15 H153 109.5
H151 C15 H153 109.5
H152 C15 H153 109.5
C14 C16 H161 109.5
C14 C16 H162 109.5
H161 C16 H162 109.5
C14 C16 H163 109.5
H161 C16 H163 109.5
H162 C16 H163 109.5
C14 C17 H171 109.5
C14 C17 H172 109.5
H171 C17 H172 109.5
C14 C17 H173 109.5
H171 C17 H173 109.5
H172 C17 H173 109.5

loop_
_geom_bond_atom_site_label_1
_geom_bond_atom_site_label_2
_geom_bond_distance
O1 C1 1.333(6)
O1 C3 1.415(5)
O2 C11 1.187(6)
O3 C11 1.303(6)
O3 C12 1.450(6)
O4 C13 1.217(5)
O5 C13 1.341(5)
O5 C14 1.470(5)
N1 C1 1.322(5)
N1 N2 1.328(6)
N2 C2 1.323(6)
N3 C2 1.317(7)
N3 N4 1.318(6)
N4 C1 1.334(5)
N5 C13 1.349(5)
N5 C10 1.449(5)
N5 H5 0.873(14)
C2 H2 0.9500
C3 C4 1.374(6)
C3 C8 1.374(6)
C4 C5 1.389(6)
C4 H4 0.9500
C5 C6 1.399(5)
C5 H5A 0.9500
C6 C7 1.383(6)
C6 C9 1.500(6)
C7 C8 1.381(6)
C7 H7 0.9500
C8 H8 0.9500
C9 C10 1.543(6)
C9 H91 0.9900
C9 H92 0.9900
C10 C11 1.521(6)
C10 H10 1.0000
C12 H121 0.9800
C12 H122 0.9800
C12 H123 0.9800
C14 C16 1.499(7)
C14 C15 1.521(8)
C14 C17 1.527(8)
C15 H151 0.9800
C15 H152 0.9800
C15 H153 0.9800
C16 H161 0.9800
C16 H162 0.9800
C16 H163 0.9800
C17 H171 0.9800
C17 H172 0.9800
C17 H173 0.9800

loop_
_geom_hbond_atom_site_label_D
_geom_hbond_atom_site_label_H
_geom_hbond_atom_site_label_A
_geom_hbond_distance_DH
_geom_hbond_distance_HA
_geom_hbond_distance_DA
_geom_hbond_angle_DHA
_geom_hbond_site_symmetry_A
_geom_hbond_publ_flag
N5 H5 O4 0.873(14) 2.25(2) 3.078(4) 159(5) 1_545 yes

loop_
_geom_torsion_atom_site_label_1
_geom_torsion_atom_site_label_2
_geom_torsion_atom_site_label_3
_geom_torsion_atom_site_label_4
_geom_torsion
C1 N1 N2 C2 -1.2(8)
C2 N3 N4 C1 0.5(7)
N2 N1 C1 O1 -176.9(4)
N2 N1 C1 N4 5.2(7)
C3 O1 C1 N1 -2.0(6)
C3 O1 C1 N4 176.0(4)
N3 N4 C1 N1 -4.9(7)
N3 N4 C1 O1 177.2(4)
N4 N3 C2 N2 3.2(9)
N1 N2 C2 N3 -2.9(9)
C1 O1 C3 C4 85.0(5)
C1 O1 C3 C8 -97.9(5)
C8 C3 C4 C5 1.1(6)
O1 C3 C4 C5 178.1(4)
C3 C4 C5 C6 -0.4(6)
C4 C5 C6 C7 -0.5(6)
C4 C5 C6 C9 -178.7(4)
C5 C6 C7 C8 0.7(6)
C9 C6 C7 C8 178.9(4)
C4 C3 C8 C7 -0.9(6)
O1 C3 C8 C7 -178.0(4)
C6 C7 C8 C3 0.0(6)
C7 C6 C9 C10 -86.7(4)
C5 C6 C9 C10 91.5(4)
C13 N5 C10 C11 -132.2(4)
C13 N5 C10 C9 104.0(4)
C6 C9 C10 N5 -57.4(4)
C6 C9 C10 C11 177.6(3)
C12 O3 C11 O2 0.6(9)
C12 O3 C11 C10 -179.2(5)
N5 C10 C11 O2 136.9(6)
C9 C10 C11 O2 -98.3(6)
N5 C10 C11 O3 -43.3(5)
C9 C10 C11 O3 81.5(5)
C14 O5 C13 O4 -2.2(7)
C14 O5 C13 N5 179.4(4)
C10 N5 C13 O4 17.6(6)
C10 N5 C13 O5 -163.9(3)
C13 O5 C14 C16 -175.7(5)
C13 O5 C14 C15 -55.8(6)
C13 O5 C14 C17 67.4(6)
